data_4078966
loop_
_publ_author_name
'Reddy, J. Sreedhar'
'Xu, Bao-Hua'
'Mahdi, Tayseer'
'Fr\"ohlich, Roland'
'Kehr, Gerald'
'Stephan, Douglas W.'
'Erker, Gerhard'

_publ_section_title
;
 Alkenylborane-Derived Frustrated Lewis Pairs: Metal-Free Catalytic
 Hydrogenation Reactions of Electron-Deficient Alkenes
;
_journal_issue 15
_journal_name_full Organometallics
_journal_page_first 5638
_journal_paper_doi 10.1021/om3006068
_journal_volume 31
_journal_year 2012
_chemical_formula_sum 'C34.5 H29 B F15 N'
_chemical_formula_weight 753.40
_chemical_name_systematic
; 
 ? 
;
_space_group_IT_number 14
_symmetry_cell_setting monoclinic
_symmetry_space_group_name_Hall '-P 2ybc'
_symmetry_space_group_name_H-M 'P 1 21/c 1'
_atom_sites_solution_hydrogens 'at N and B from difmap, others geom'
_atom_sites_solution_primary direct
_atom_sites_solution_secondary difmap
_audit_creation_method SHELXL-97
_cell_angle_alpha 90.00
_cell_angle_beta 97.067(2)
_cell_angle_gamma 90.00
_cell_formula_units_Z 4
_cell_length_a 9.5401(3)
_cell_length_b 19.9821(6)
_cell_length_c 17.8109(5)
_cell_measurement_reflns_used 5593
_cell_measurement_temperature 223(2)
_cell_measurement_theta_max 68.25
_cell_measurement_theta_min 0.83
_cell_volume 3369.52(17)
_computing_cell_refinement 'Collect (Nonius B.V., 1998)'
_computing_data_collection 'Collect (Nonius B.V., 1998)'
_computing_data_reduction 'Denzo-SMN (Otwinowski & Minor, 1997)'
_computing_molecular_graphics 'XP (BrukerAXS, 2000)'
_computing_publication_material 'SHELXL-97 (Sheldrick, 1997)'
_computing_structure_refinement 'SHELXL-97 (Sheldrick, 1997)'
_computing_structure_solution 'SHELXS-97 (Sheldrick, 1990)'
_diffrn_ambient_temperature 223(2)
_diffrn_measured_fraction_theta_full 0.978
_diffrn_measured_fraction_theta_max 0.978
_diffrn_measurement_device_type 'Nonius KappaCCD APEXII'
_diffrn_measurement_method '\w and \f scans'
_diffrn_radiation_monochromator graphite
_diffrn_radiation_source 'fine-focus sealed tube'
_diffrn_radiation_type CuK\a
_diffrn_radiation_wavelength 1.54178
_diffrn_reflns_av_R_equivalents 0.044
_diffrn_reflns_av_sigmaI/netI 0.0487
_diffrn_reflns_limit_h_max 11
_diffrn_reflns_limit_h_min -11
_diffrn_reflns_limit_k_max 23
_diffrn_reflns_limit_k_min -22
_diffrn_reflns_limit_l_max 21
_diffrn_reflns_limit_l_min -21
_diffrn_reflns_number 24607
_diffrn_reflns_theta_full 66.83
_diffrn_reflns_theta_max 66.83
_diffrn_reflns_theta_min 4.43
_exptl_absorpt_coefficient_mu 1.283
_exptl_absorpt_correction_T_max 0.8408
_exptl_absorpt_correction_T_min 0.6624
_exptl_absorpt_correction_type multi-scan
_exptl_absorpt_process_details 'Denzo (Otwinowski, Borek, Majewski & Minor, 2003)'
_exptl_crystal_colour colourless
_exptl_crystal_density_diffrn 1.485
_exptl_crystal_density_method 'not measured'
_exptl_crystal_description block
_exptl_crystal_F_000 1532
_exptl_crystal_size_max 0.35
_exptl_crystal_size_mid 0.25
_exptl_crystal_size_min 0.14
_refine_diff_density_max 0.513
_refine_diff_density_min -0.317
_refine_diff_density_rms 0.051
_refine_ls_extinction_method none
_refine_ls_goodness_of_fit_ref 1.028
_refine_ls_hydrogen_treatment mixed
_refine_ls_matrix_type full
_refine_ls_number_parameters 503
_refine_ls_number_reflns 5854
_refine_ls_number_restraints 150
_refine_ls_restrained_S_all 1.109
_refine_ls_R_factor_all 0.0678
_refine_ls_R_factor_gt 0.0576
_refine_ls_shift/su_max 0.000
_refine_ls_shift/su_mean 0.000
_refine_ls_structure_factor_coef Fsqd
_refine_ls_weighting_details 'calc w=1/[\s^2^(Fo^2^)+(0.0792P)^2^+2.2595P] where P=(Fo^2^+2Fc^2^)/3'
_refine_ls_weighting_scheme calc
_refine_ls_wR_factor_gt 0.1587
_refine_ls_wR_factor_ref 0.1690
_reflns_number_gt 4846
_reflns_number_total 5854
_reflns_threshold_expression >2sigma(I)
_cod_data_source_file om3006068_si_003.cif
_cod_data_source_block erk6241
_cod_original_sg_symbol_H-M P21/c
_cod_original_formula_sum 'C34.50 H29 B F15 N'
_cod_database_code 4078966

loop_
_symmetry_equiv_pos_as_xyz
'x, y, z'
'-x, y+1/2, -z+1/2'
'-x, -y, -z'
'x, -y-1/2, z-1/2'

loop_
_atom_site_label
_atom_site_type_symbol
_atom_site_fract_x
_atom_site_fract_y
_atom_site_fract_z
_atom_site_U_iso_or_equiv
_atom_site_adp_type
_atom_site_occupancy
_atom_site_symmetry_multiplicity
_atom_site_calc_flag
_atom_site_refinement_flags
_atom_site_disorder_assembly
_atom_site_disorder_group
B1 B 0.6567(3) 0.38156(14) 0.73692(16) 0.0359(6) Uani 1 1 d . . .
H1 H 0.708(3) 0.4342(14) 0.7535(15) 0.043 Uiso 1 1 d . . .
C1 C 0.6684(3) 0.37054(12) 0.64729(14) 0.0368(5) Uani 1 1 d . . .
C2 C 0.5651(3) 0.34774(14) 0.59697(14) 0.0437(6) Uani 1 1 d . A .
H2 H 0.4818 0.3377 0.6179 0.052 Uiso 1 1 calc R . .
C3 C 0.5546(3) 0.33463(17) 0.51236(15) 0.0556(8) Uani 1 1 d D . .
C4A C 0.6165(7) 0.2630(3) 0.5030(3) 0.0877(18) Uani 0.726(5) 1 d PDU A 1
H4A1 H 0.6081 0.2515 0.4497 0.132 Uiso 0.726(5) 1 calc PR A 1
H4A2 H 0.5646 0.2308 0.5295 0.132 Uiso 0.726(5) 1 calc PR A 1
H4A3 H 0.7153 0.2623 0.5240 0.132 Uiso 0.726(5) 1 calc PR A 1
C5A C 0.6389(7) 0.3812(3) 0.4679(3) 0.101(2) Uani 0.726(5) 1 d PDU A 1
H5A1 H 0.7388 0.3763 0.4855 0.151 Uiso 0.726(5) 1 calc PR A 1
H5A2 H 0.6103 0.4271 0.4752 0.151 Uiso 0.726(5) 1 calc PR A 1
H5A3 H 0.6218 0.3700 0.4146 0.151 Uiso 0.726(5) 1 calc PR A 1
C6A C 0.4019(5) 0.3322(4) 0.4785(3) 0.0842(18) Uani 0.726(5) 1 d PDU A 1
H6A1 H 0.3960 0.3180 0.4261 0.126 Uiso 0.726(5) 1 calc PR A 1
H6A2 H 0.3603 0.3763 0.4810 0.126 Uiso 0.726(5) 1 calc PR A 1
H6A3 H 0.3512 0.3007 0.5066 0.126 Uiso 0.726(5) 1 calc PR A 1
C4B C 0.6814(11) 0.3074(7) 0.4820(8) 0.0877(18) Uani 0.274(5) 1 d PDU A 2
H4B1 H 0.6563 0.2944 0.4296 0.132 Uiso 0.274(5) 1 calc PR A 2
H4B2 H 0.7161 0.2687 0.5114 0.132 Uiso 0.274(5) 1 calc PR A 2
H4B3 H 0.7544 0.3415 0.4850 0.132 Uiso 0.274(5) 1 calc PR A 2
C5B C 0.5216(17) 0.4048(4) 0.4770(7) 0.101(2) Uani 0.274(5) 1 d PDU A 2
H5B1 H 0.5672 0.4389 0.5103 0.151 Uiso 0.274(5) 1 calc PR A 2
H5B2 H 0.4203 0.4120 0.4704 0.151 Uiso 0.274(5) 1 calc PR A 2
H5B3 H 0.5569 0.4072 0.4282 0.151 Uiso 0.274(5) 1 calc PR A 2
C6B C 0.4256(11) 0.2913(7) 0.4912(9) 0.0842(18) Uani 0.274(5) 1 d PDU A 2
H6B1 H 0.4114 0.2849 0.4368 0.126 Uiso 0.274(5) 1 calc PR A 2
H6B2 H 0.3433 0.3130 0.5072 0.126 Uiso 0.274(5) 1 calc PR A 2
H6B3 H 0.4395 0.2481 0.5160 0.126 Uiso 0.274(5) 1 calc PR A 2
C11 C 0.4923(3) 0.38690(13) 0.75428(13) 0.0363(5) Uani 1 1 d . . .
C12 C 0.4173(3) 0.44531(13) 0.73605(15) 0.0411(6) Uani 1 1 d . . .
F12 F 0.47856(17) 0.49652(8) 0.70255(10) 0.0537(4) Uani 1 1 d . . .
C13 C 0.2806(3) 0.45668(15) 0.75075(17) 0.0499(7) Uani 1 1 d . . .
F13 F 0.21588(19) 0.51528(10) 0.73360(12) 0.0691(5) Uani 1 1 d . . .
C14 C 0.2104(3) 0.40726(17) 0.78438(18) 0.0545(8) Uani 1 1 d . . .
F14 F 0.07740(19) 0.41755(12) 0.79939(14) 0.0816(7) Uani 1 1 d . . .
C15 C 0.2780(3) 0.34804(15) 0.80328(17) 0.0496(7) Uani 1 1 d . . .
F15 F 0.2118(2) 0.29963(10) 0.83767(12) 0.0720(6) Uani 1 1 d . . .
C16 C 0.4157(3) 0.33933(14) 0.78782(14) 0.0401(6) Uani 1 1 d . . .
F16 F 0.47325(17) 0.27909(8) 0.80883(10) 0.0529(4) Uani 1 1 d . . .
C21 C 0.7504(3) 0.32653(13) 0.79063(14) 0.0373(6) Uani 1 1 d . . .
C22 C 0.7592(3) 0.25884(14) 0.77494(15) 0.0439(6) Uani 1 1 d . . .
F22 F 0.6775(2) 0.23240(8) 0.71503(9) 0.0598(5) Uani 1 1 d . . .
C23 C 0.8456(3) 0.21459(15) 0.81839(18) 0.0539(7) Uani 1 1 d . . .
F23 F 0.8485(3) 0.14954(9) 0.79894(13) 0.0804(6) Uani 1 1 d . . .
C24 C 0.9280(3) 0.23693(17) 0.88176(18) 0.0578(8) Uani 1 1 d . . .
F24 F 1.0133(2) 0.19451(12) 0.92452(14) 0.0914(7) Uani 1 1 d . . .
C25 C 0.9211(3) 0.30266(18) 0.90118(16) 0.0544(8) Uani 1 1 d . . .
F25 F 1.0012(2) 0.32551(12) 0.96357(11) 0.0842(7) Uani 1 1 d . . .
C26 C 0.8343(3) 0.34542(14) 0.85629(14) 0.0413(6) Uani 1 1 d . . .
F26 F 0.83541(19) 0.40983(9) 0.88030(9) 0.0565(4) Uani 1 1 d . . .
C31 C 0.8084(3) 0.39210(13) 0.62553(13) 0.0380(6) Uani 1 1 d . . .
C32 C 0.8366(3) 0.45882(14) 0.61312(15) 0.0423(6) Uani 1 1 d . . .
F32 F 0.73410(18) 0.50506(8) 0.61735(10) 0.0551(4) Uani 1 1 d . . .
C33 C 0.9655(3) 0.48195(15) 0.59605(16) 0.0487(7) Uani 1 1 d . . .
F33 F 0.9845(2) 0.54749(9) 0.58415(11) 0.0670(5) Uani 1 1 d . . .
C34 C 1.0724(3) 0.43748(16) 0.59077(16) 0.0502(7) Uani 1 1 d . . .
F34 F 1.19821(19) 0.45871(11) 0.57372(11) 0.0715(6) Uani 1 1 d . . .
C35 C 1.0512(3) 0.37081(16) 0.60452(16) 0.0498(7) Uani 1 1 d . . .
F35 F 1.15698(18) 0.32683(11) 0.60149(12) 0.0706(6) Uani 1 1 d . . .
C36 C 0.9216(3) 0.34906(14) 0.62179(15) 0.0437(6) Uani 1 1 d . . .
F36 F 0.90688(18) 0.28316(8) 0.63420(10) 0.0567(4) Uani 1 1 d . . .
N41 N 0.2663(3) 0.42956(14) 0.22291(17) 0.0599(7) Uani 1 1 d . . .
H41 H 0.294(4) 0.459(2) 0.256(2) 0.072 Uiso 1 1 d . . .
C42 C 0.1099(4) 0.4389(2) 0.2088(3) 0.0869(12) Uani 1 1 d U . .
H42A H 0.0875 0.4841 0.1896 0.104 Uiso 1 1 calc R . .
H42B H 0.0681 0.4330 0.2560 0.104 Uiso 1 1 calc R . .
C43 C 0.0499(5) 0.3862(3) 0.1499(3) 0.1062(16) Uani 1 1 d U . .
H43A H -0.0246 0.3604 0.1698 0.127 Uiso 1 1 calc R . .
H43B H 0.0087 0.4087 0.1034 0.127 Uiso 1 1 calc R . .
C44 C 0.1661(4) 0.34028(18) 0.13277(19) 0.0686(9) Uani 1 1 d U . .
H44A H 0.1275 0.3047 0.0975 0.082 Uiso 1 1 calc R . .
C45 C 0.2702(6) 0.3802(3) 0.0983(3) 0.1104(17) Uani 1 1 d U . .
H45A H 0.2258 0.3995 0.0506 0.132 Uiso 1 1 calc R . .
H45B H 0.3479 0.3513 0.0870 0.132 Uiso 1 1 calc R . .
C46 C 0.3280(5) 0.4362(2) 0.1516(2) 0.0843(12) Uani 1 1 d U . .
H46A H 0.4311 0.4331 0.1614 0.101 Uiso 1 1 calc R . .
H46B H 0.3033 0.4798 0.1285 0.101 Uiso 1 1 calc R . .
C47 C 0.2272(8) 0.3105(2) 0.2051(3) 0.133(2) Uani 1 1 d U . .
H47A H 0.2969 0.2766 0.1956 0.160 Uiso 1 1 calc R . .
H47B H 0.1524 0.2884 0.2291 0.160 Uiso 1 1 calc R . .
C48 C 0.2974(7) 0.3631(2) 0.2582(3) 0.1096(17) Uani 1 1 d U . .
H48A H 0.2607 0.3608 0.3071 0.131 Uiso 1 1 calc R . .
H48B H 0.3996 0.3556 0.2665 0.131 Uiso 1 1 calc R . .
C51 C 0.5675(8) 0.5374(5) 0.0471(4) 0.094(6) Uani 0.50 1 d PGU B -1
H51 H 0.6457 0.5475 0.0828 0.113 Uiso 0.50 1 calc PR B -1
C52 C 0.4637(9) 0.5854(4) 0.0279(4) 0.118(4) Uani 0.50 1 d PGU B -1
H52 H 0.4717 0.6279 0.0506 0.141 Uiso 0.50 1 calc PR B -1
C53 C 0.3481(8) 0.5705(5) -0.0248(4) 0.114(4) Uani 0.50 1 d PGU B -1
H53 H 0.2780 0.6029 -0.0378 0.136 Uiso 0.50 1 calc PR B -1
C54 C 0.3363(9) 0.5076(5) -0.0584(4) 0.144(5) Uani 0.50 1 d PGU B -1
H54 H 0.2581 0.4975 -0.0940 0.173 Uiso 0.50 1 calc PR B -1
C55 C 0.4401(10) 0.4596(4) -0.0392(5) 0.131(9) Uani 0.50 1 d PGU B -1
H55 H 0.4321 0.4171 -0.0619 0.157 Uiso 0.50 1 calc PR B -1
C56 C 0.5557(9) 0.4745(4) 0.0135(5) 0.119(4) Uani 0.50 1 d PGU B -1
C57 C 0.6854(12) 0.4324(6) 0.0385(7) 0.276(16) Uani 0.50 1 d PGU B -1
H57A H 0.7479 0.4567 0.0760 0.415 Uiso 0.50 1 calc PR B -1
H57B H 0.7344 0.4227 -0.0049 0.415 Uiso 0.50 1 calc PR B -1
H57C H 0.6568 0.3908 0.0602 0.415 Uiso 0.50 1 calc PR B -1

loop_
_atom_site_aniso_label
_atom_site_aniso_U_11
_atom_site_aniso_U_22
_atom_site_aniso_U_33
_atom_site_aniso_U_23
_atom_site_aniso_U_13
_atom_site_aniso_U_12
B1 0.0384(15) 0.0347(15) 0.0348(14) 0.0004(11) 0.0058(11) -0.0001(11)
C1 0.0381(13) 0.0365(13) 0.0367(13) 0.0030(10) 0.0081(10) 0.0042(10)
C2 0.0425(14) 0.0520(16) 0.0376(13) -0.0007(12) 0.0094(11) -0.0009(12)
C3 0.0536(17) 0.079(2) 0.0342(14) -0.0072(14) 0.0074(12) -0.0038(15)
C4A 0.103(4) 0.100(4) 0.060(3) -0.028(3) 0.011(3) 0.018(3)
C5A 0.130(5) 0.135(5) 0.039(2) 0.001(3) 0.018(3) -0.038(4)
C6A 0.067(3) 0.137(5) 0.046(2) -0.014(3) -0.003(2) 0.011(3)
C4B 0.103(4) 0.100(4) 0.060(3) -0.028(3) 0.011(3) 0.018(3)
C5B 0.130(5) 0.135(5) 0.039(2) 0.001(3) 0.018(3) -0.038(4)
C6B 0.067(3) 0.137(5) 0.046(2) -0.014(3) -0.003(2) 0.011(3)
C11 0.0373(13) 0.0422(14) 0.0291(11) -0.0026(10) 0.0036(9) -0.0027(10)
C12 0.0410(14) 0.0418(14) 0.0405(14) -0.0022(11) 0.0049(11) -0.0040(11)
F12 0.0495(9) 0.0446(9) 0.0672(11) 0.0110(8) 0.0081(8) 0.0029(7)
C13 0.0432(15) 0.0496(17) 0.0557(17) -0.0080(13) 0.0018(12) 0.0089(13)
F13 0.0532(10) 0.0546(11) 0.0993(15) -0.0018(10) 0.0088(10) 0.0167(8)
C14 0.0350(14) 0.065(2) 0.0661(19) -0.0107(15) 0.0146(13) -0.0028(13)
F14 0.0431(10) 0.0856(15) 0.1220(18) -0.0079(12) 0.0333(11) 0.0063(9)
C15 0.0437(15) 0.0543(17) 0.0530(16) -0.0044(13) 0.0147(12) -0.0090(13)
F15 0.0591(11) 0.0718(13) 0.0913(14) 0.0078(10) 0.0344(10) -0.0145(9)
C16 0.0416(14) 0.0427(14) 0.0360(13) -0.0021(11) 0.0054(10) -0.0011(11)
F16 0.0485(9) 0.0472(9) 0.0642(10) 0.0135(8) 0.0111(7) -0.0021(7)
C21 0.0340(12) 0.0434(14) 0.0358(13) 0.0022(11) 0.0089(10) -0.0008(10)
C22 0.0483(15) 0.0448(15) 0.0389(13) 0.0013(11) 0.0070(11) -0.0005(12)
F22 0.0824(12) 0.0428(9) 0.0521(10) -0.0047(7) 0.0005(9) -0.0073(8)
C23 0.0614(18) 0.0418(16) 0.0615(18) 0.0122(13) 0.0193(15) 0.0074(13)
F23 0.1111(17) 0.0406(10) 0.0910(15) 0.0101(10) 0.0181(12) 0.0169(10)
C24 0.0472(16) 0.065(2) 0.0611(19) 0.0247(16) 0.0057(14) 0.0106(14)
F24 0.0830(14) 0.0883(16) 0.0976(16) 0.0409(13) -0.0104(12) 0.0248(12)
C25 0.0458(16) 0.074(2) 0.0420(15) 0.0099(14) -0.0002(12) -0.0017(14)
F25 0.0830(14) 0.1049(17) 0.0556(11) 0.0080(11) -0.0283(10) -0.0048(12)
C26 0.0413(14) 0.0468(15) 0.0366(13) 0.0014(11) 0.0082(11) -0.0012(11)
F26 0.0655(11) 0.0574(11) 0.0447(9) -0.0108(8) -0.0005(8) -0.0025(8)
C31 0.0393(13) 0.0451(14) 0.0306(12) 0.0020(10) 0.0079(10) 0.0019(11)
C32 0.0469(15) 0.0430(15) 0.0385(13) 0.0044(11) 0.0110(11) 0.0058(11)
F32 0.0626(10) 0.0446(9) 0.0608(10) 0.0070(7) 0.0182(8) 0.0098(7)
C33 0.0589(17) 0.0469(16) 0.0419(14) 0.0047(12) 0.0131(13) -0.0096(13)
F33 0.0839(13) 0.0512(10) 0.0692(12) 0.0085(9) 0.0228(10) -0.0167(9)
C34 0.0430(15) 0.0657(19) 0.0432(15) 0.0021(13) 0.0111(12) -0.0086(13)
F34 0.0502(10) 0.0925(15) 0.0759(13) 0.0045(11) 0.0245(9) -0.0188(10)
C35 0.0409(15) 0.0628(19) 0.0471(15) 0.0015(13) 0.0111(12) 0.0072(13)
F35 0.0463(10) 0.0803(14) 0.0891(14) 0.0090(11) 0.0235(9) 0.0182(9)
C36 0.0445(14) 0.0445(15) 0.0430(14) 0.0039(12) 0.0090(11) 0.0035(12)
F36 0.0547(10) 0.0434(9) 0.0748(11) 0.0078(8) 0.0192(8) 0.0094(7)
N41 0.0630(16) 0.0510(15) 0.0671(17) -0.0173(13) 0.0134(13) -0.0132(13)
C42 0.070(2) 0.080(3) 0.114(3) -0.015(2) 0.025(2) -0.008(2)
C43 0.082(3) 0.133(4) 0.102(3) -0.021(3) 0.004(2) -0.023(3)
C44 0.094(3) 0.0519(18) 0.0558(19) -0.0051(15) -0.0063(17) -0.0122(18)
C45 0.127(4) 0.118(4) 0.093(3) -0.040(3) 0.041(3) -0.037(3)
C46 0.092(3) 0.076(3) 0.091(3) -0.018(2) 0.037(2) -0.023(2)
C47 0.210(6) 0.060(3) 0.112(4) 0.003(2) -0.054(4) -0.010(3)
C48 0.155(4) 0.082(3) 0.078(3) -0.001(2) -0.039(3) 0.001(3)
C51 0.118(9) 0.114(9) 0.051(5) -0.032(5) 0.015(5) -0.032(7)
C52 0.137(8) 0.137(8) 0.080(6) 0.002(6) 0.016(6) -0.028(7)
C53 0.111(7) 0.151(9) 0.087(6) -0.003(6) 0.045(5) -0.002(6)
C54 0.147(9) 0.165(9) 0.122(8) -0.030(7) 0.027(7) -0.008(8)
C55 0.148(12) 0.140(13) 0.106(11) -0.010(9) 0.019(8) -0.031(9)
C56 0.130(8) 0.148(8) 0.090(6) 0.022(6) 0.059(6) -0.015(6)
C57 0.283(18) 0.283(19) 0.267(18) 0.001(11) 0.050(10) 0.018(11)

loop_
_atom_type_symbol
_atom_type_description
_atom_type_scat_dispersion_real
_atom_type_scat_dispersion_imag
_atom_type_scat_source
C C 0.0181 0.0091 'International Tables Vol C Tables 4.2.6.8 and 6.1.1.4'
H H 0.0000 0.0000 'International Tables Vol C Tables 4.2.6.8 and 6.1.1.4'
B B 0.0090 0.0039 'International Tables Vol C Tables 4.2.6.8 and 6.1.1.4'
N N 0.0311 0.0180 'International Tables Vol C Tables 4.2.6.8 and 6.1.1.4'
F F 0.0727 0.0534 'International Tables Vol C Tables 4.2.6.8 and 6.1.1.4'

loop_
_geom_angle_atom_site_label_1
_geom_angle_atom_site_label_2
_geom_angle_atom_site_label_3
_geom_angle
C1 B1 C11 112.1(2)
C1 B1 C21 112.4(2)
C11 B1 C21 113.4(2)
C1 B1 H1 106.8(14)
C11 B1 H1 105.9(14)
C21 B1 H1 105.5(14)
C2 C1 C31 122.3(2)
C2 C1 B1 125.0(2)
C31 C1 B1 112.6(2)
C1 C2 C3 132.9(2)
C1 C2 H2 113.6
C3 C2 H2 113.6
C4B C3 C6A 129.2(6)
C4B C3 C6B 111.9(6)
C6A C3 C6B 33.5(5)
C4B C3 C5A 61.7(6)
C6A C3 C5A 111.1(4)
C6B C3 C5A 133.5(7)
C4B C3 C2 117.8(6)
C6A C3 C2 110.2(3)
C6B C3 C2 107.3(6)
C5A C3 C2 115.9(3)
C4B C3 C5B 108.4(6)
C6A C3 C5B 74.3(6)
C6B C3 C5B 107.3(5)
C5A C3 C5B 47.8(5)
C2 C3 C5B 103.4(6)
C4B C3 C4A 45.0(6)
C6A C3 C4A 106.7(3)
C6B C3 C4A 75.9(6)
C5A C3 C4A 105.9(4)
C2 C3 C4A 106.5(3)
C5B C3 C4A 147.4(6)
C3 C4A H4A1 109.5
C3 C4A H4A2 109.5
C3 C4A H4A3 109.5
C3 C5A H5A1 109.5
C3 C5A H5A2 109.5
C3 C5A H5A3 109.5
C3 C6A H6A1 109.5
C3 C6A H6A2 109.5
C3 C6A H6A3 109.5
C3 C4B H4B1 109.5
C3 C4B H4B2 109.5
H4B1 C4B H4B2 109.5
C3 C4B H4B3 109.5
H4B1 C4B H4B3 109.5
H4B2 C4B H4B3 109.5
C3 C5B H5B1 109.5
C3 C5B H5B2 109.5
H5B1 C5B H5B2 109.5
C3 C5B H5B3 109.5
H5B1 C5B H5B3 109.5
H5B2 C5B H5B3 109.5
C3 C6B H6B1 109.5
C3 C6B H6B2 109.5
H6B1 C6B H6B2 109.5
C3 C6B H6B3 109.5
H6B1 C6B H6B3 109.5
H6B2 C6B H6B3 109.5
C16 C11 C12 113.3(2)
C16 C11 B1 127.4(2)
C12 C11 B1 119.3(2)
F12 C12 C13 115.4(2)
F12 C12 C11 120.1(2)
C13 C12 C11 124.5(3)
F13 C13 C14 119.5(3)
F13 C13 C12 121.3(3)
C14 C13 C12 119.2(3)
F14 C14 C15 120.7(3)
F14 C14 C13 120.0(3)
C15 C14 C13 119.3(3)
F15 C15 C14 120.0(3)
F15 C15 C16 120.7(3)
C14 C15 C16 119.3(3)
F16 C16 C11 120.8(2)
F16 C16 C15 114.7(2)
C11 C16 C15 124.4(3)
C26 C21 C22 113.1(2)
C26 C21 B1 121.6(2)
C22 C21 B1 125.2(2)
F22 C22 C23 116.1(3)
F22 C22 C21 119.9(2)
C23 C22 C21 124.0(3)
F23 C23 C24 120.0(3)
F23 C23 C22 120.3(3)
C24 C23 C22 119.8(3)
F24 C24 C25 120.6(3)
F24 C24 C23 120.5(3)
C25 C24 C23 118.9(3)
F25 C25 C24 119.7(3)
F25 C25 C26 120.6(3)
C24 C25 C26 119.7(3)
F26 C26 C25 115.2(2)
F26 C26 C21 120.4(2)
C25 C26 C21 124.4(3)
C32 C31 C36 114.9(2)
C32 C31 C1 121.0(2)
C36 C31 C1 123.9(2)
F32 C32 C33 116.9(2)
F32 C32 C31 119.5(2)
C33 C32 C31 123.6(3)
F33 C33 C34 120.5(3)
F33 C33 C32 120.2(3)
C34 C33 C32 119.4(3)
F34 C34 C33 120.4(3)
F34 C34 C35 120.2(3)
C33 C34 C35 119.4(3)
F35 C35 C34 119.9(3)
F35 C35 C36 120.0(3)
C34 C35 C36 120.0(3)
F36 C36 C35 117.3(2)
F36 C36 C31 120.0(2)
C35 C36 C31 122.6(3)
C46 N41 C48 111.5(4)
C46 N41 C42 110.0(3)
C48 N41 C42 109.1(4)
C46 N41 H41 114(3)
C48 N41 H41 107(3)
C42 N41 H41 104(3)
N41 C42 C43 107.9(3)
N41 C42 H42A 110.1
C43 C42 H42A 110.1
N41 C42 H42B 110.1
C43 C42 H42B 110.1
H42A C42 H42B 108.4
C44 C43 C42 109.5(4)
C44 C43 H43A 109.8
C42 C43 H43A 109.8
C44 C43 H43B 109.8
C42 C43 H43B 109.8
H43A C43 H43B 108.2
C45 C44 C47 111.8(4)
C45 C44 C43 107.9(4)
C47 C44 C43 107.0(4)
C45 C44 H44A 110.0
C47 C44 H44A 110.0
C43 C44 H44A 110.0
C44 C45 C46 110.4(4)
C44 C45 H45A 109.6
C46 C45 H45A 109.6
C44 C45 H45B 109.6
C46 C45 H45B 109.6
H45A C45 H45B 108.1
N41 C46 C45 108.6(3)
N41 C46 H46A 110.0
C45 C46 H46A 110.0
N41 C46 H46B 110.0
C45 C46 H46B 110.0
H46A C46 H46B 108.4
C44 C47 C48 111.3(4)
C44 C47 H47A 109.4
C48 C47 H47A 109.4
C44 C47 H47B 109.4
C48 C47 H47B 109.4
H47A C47 H47B 108.0
N41 C48 C47 107.9(3)
N41 C48 H48A 110.1
C47 C48 H48A 110.1
N41 C48 H48B 110.1
C47 C48 H48B 110.1
H48A C48 H48B 108.4
C52 C51 C56 120.0
C52 C51 H51 120.0
C56 C51 H51 120.0
C53 C52 C51 120.0
C53 C52 H52 120.0
C51 C52 H52 120.0
C52 C53 C54 120.0
C52 C53 H53 120.0
C54 C53 H53 120.0
C55 C54 C53 120.0
C55 C54 H54 120.0
C53 C54 H54 120.0
C54 C55 C56 120.0
C54 C55 H55 120.0
C56 C55 H55 120.0
C55 C56 C51 120.0
C55 C56 C57 129.0
C51 C56 C57 110.8
C56 C57 H57A 109.5
C56 C57 H57B 109.5
H57A C57 H57B 109.5
C56 C57 H57C 109.5
H57A C57 H57C 109.5
H57B C57 H57C 109.5

loop_
_geom_bond_atom_site_label_1
_geom_bond_atom_site_label_2
_geom_bond_distance
B1 C1 1.629(4)
B1 C11 1.639(4)
B1 C21 1.647(4)
B1 H1 1.18(3)
C1 C2 1.328(4)
C1 C31 1.499(3)
C2 C3 1.521(4)
C2 H2 0.9400
C3 C4B 1.488(7)
C3 C6A 1.507(5)
C3 C6B 1.514(7)
C3 C5A 1.515(5)
C3 C5B 1.553(7)
C3 C4A 1.565(5)
C4A H4A1 0.9700
C4A H4A2 0.9700
C4A H4A3 0.9700
C5A H5A1 0.9700
C5A H5A2 0.9700
C5A H5A3 0.9700
C6A H6A1 0.9700
C6A H6A2 0.9700
C6A H6A3 0.9700
C4B H4B1 0.9700
C4B H4B2 0.9700
C4B H4B3 0.9700
C5B H5B1 0.9700
C5B H5B2 0.9700
C5B H5B3 0.9700
C6B H6B1 0.9700
C6B H6B2 0.9700
C6B H6B3 0.9700
C11 C16 1.380(4)
C11 C12 1.387(4)
C12 F12 1.353(3)
C12 C13 1.380(4)
C13 F13 1.341(3)
C13 C14 1.372(4)
C14 F14 1.344(3)
C14 C15 1.370(4)
C15 F15 1.344(3)
C15 C16 1.386(4)
C16 F16 1.357(3)
C21 C26 1.386(4)
C21 C22 1.386(4)
C22 F22 1.349(3)
C22 C23 1.380(4)
C23 F23 1.346(4)
C23 C24 1.369(5)
C24 F24 1.344(3)
C24 C25 1.362(5)
C25 F25 1.348(4)
C25 C26 1.376(4)
C26 F26 1.356(3)
C31 C32 1.383(4)
C31 C36 1.389(4)
C32 F32 1.354(3)
C32 C33 1.382(4)
C33 F33 1.343(3)
C33 C34 1.365(4)
C34 F34 1.342(3)
C34 C35 1.374(4)
C35 F35 1.344(3)
C35 C36 1.381(4)
C36 F36 1.345(3)
N41 C46 1.470(5)
N41 C48 1.483(5)
N41 C42 1.494(5)
N41 H41 0.84(4)
C42 C43 1.546(6)
C42 H42A 0.9800
C42 H42B 0.9800
C43 C44 1.499(6)
C43 H43A 0.9800
C43 H43B 0.9800
C44 C45 1.466(6)
C44 C47 1.473(6)
C44 H44A 0.9900
C45 C46 1.527(6)
C45 H45A 0.9800
C45 H45B 0.9800
C46 H46A 0.9800
C46 H46B 0.9800
C47 C48 1.513(6)
C47 H47A 0.9800
C47 H47B 0.9800
C48 H48A 0.9800
C48 H48B 0.9800
C51 C52 1.3900
C51 C56 1.3900
C51 H51 0.9400
C52 C53 1.3900
C52 H52 0.9400
C53 C54 1.3900
C53 H53 0.9400
C54 C55 1.3900
C54 H54 0.9400
C55 C56 1.3900
C55 H55 0.9400
C56 C57 1.5174
C57 H57A 0.9700
C57 H57B 0.9700
C57 H57C 0.9700

loop_
_geom_torsion_atom_site_label_1
_geom_torsion_atom_site_label_2
_geom_torsion_atom_site_label_3
_geom_torsion_atom_site_label_4
_geom_torsion
C11 B1 C1 C2 -20.0(4)
C21 B1 C1 C2 109.2(3)
C11 B1 C1 C31 157.3(2)
C21 B1 C1 C31 -73.5(3)
C31 C1 C2 C3 2.4(5)
B1 C1 C2 C3 179.5(3)
C1 C2 C3 C4B 37.3(8)
C1 C2 C3 C6A -160.1(4)
C1 C2 C3 C6B 164.6(7)
C1 C2 C3 C5A -32.8(6)
C1 C2 C3 C5B -82.1(7)
C1 C2 C3 C4A 84.6(4)
C1 B1 C11 C16 106.3(3)
C21 B1 C11 C16 -22.3(4)
C1 B1 C11 C12 -75.4(3)
C21 B1 C11 C12 156.0(2)
C16 C11 C12 F12 -179.8(2)
B1 C11 C12 F12 1.7(4)
C16 C11 C12 C13 1.3(4)
B1 C11 C12 C13 -177.2(2)
F12 C12 C13 F13 -1.0(4)
C11 C12 C13 F13 177.9(3)
F12 C12 C13 C14 179.8(3)
C11 C12 C13 C14 -1.3(4)
F13 C13 C14 F14 0.5(5)
C12 C13 C14 F14 179.7(3)
F13 C13 C14 C15 -178.6(3)
C12 C13 C14 C15 0.6(5)
F14 C14 C15 F15 -0.5(5)
C13 C14 C15 F15 178.6(3)
F14 C14 C15 C16 -179.2(3)
C13 C14 C15 C16 -0.1(5)
C12 C11 C16 F16 179.6(2)
B1 C11 C16 F16 -2.0(4)
C12 C11 C16 C15 -0.8(4)
B1 C11 C16 C15 177.6(2)
F15 C15 C16 F16 1.1(4)
C14 C15 C16 F16 179.9(3)
F15 C15 C16 C11 -178.5(2)
C14 C15 C16 C11 0.3(4)
C1 B1 C21 C26 135.6(2)
C11 B1 C21 C26 -96.0(3)
C1 B1 C21 C22 -41.8(3)
C11 B1 C21 C22 86.6(3)
C26 C21 C22 F22 176.4(2)
B1 C21 C22 F22 -6.0(4)
C26 C21 C22 C23 -2.0(4)
B1 C21 C22 C23 175.6(3)
F22 C22 C23 F23 2.0(4)
C21 C22 C23 F23 -179.6(3)
F22 C22 C23 C24 -177.6(3)
C21 C22 C23 C24 0.8(4)
F23 C23 C24 F24 0.7(5)
C22 C23 C24 F24 -179.7(3)
F23 C23 C24 C25 -178.6(3)
C22 C23 C24 C25 1.0(5)
F24 C24 C25 F25 0.5(5)
C23 C24 C25 F25 179.8(3)
F24 C24 C25 C26 179.4(3)
C23 C24 C25 C26 -1.3(5)
F25 C25 C26 F26 -0.8(4)
C24 C25 C26 F26 -179.7(3)
F25 C25 C26 C21 178.9(3)
C24 C25 C26 C21 0.0(4)
C22 C21 C26 F26 -178.7(2)
B1 C21 C26 F26 3.6(4)
C22 C21 C26 C25 1.6(4)
B1 C21 C26 C25 -176.1(2)
C2 C1 C31 C32 97.1(3)
B1 C1 C31 C32 -80.2(3)
C2 C1 C31 C36 -87.9(3)
B1 C1 C31 C36 94.7(3)
C36 C31 C32 F32 -178.4(2)
C1 C31 C32 F32 -3.0(4)
C36 C31 C32 C33 1.8(4)
C1 C31 C32 C33 177.2(2)
F32 C32 C33 F33 -0.3(4)
C31 C32 C33 F33 179.5(2)
F32 C32 C33 C34 -179.7(2)
C31 C32 C33 C34 0.0(4)
F33 C33 C34 F34 0.1(4)
C32 C33 C34 F34 179.5(2)
F33 C33 C34 C35 178.8(3)
C32 C33 C34 C35 -1.7(4)
F34 C34 C35 F35 0.5(4)
C33 C34 C35 F35 -178.2(3)
F34 C34 C35 C36 -179.8(3)
C33 C34 C35 C36 1.5(4)
F35 C35 C36 F36 -0.7(4)
C34 C35 C36 F36 179.6(3)
F35 C35 C36 C31 -179.8(2)
C34 C35 C36 C31 0.5(4)
C32 C31 C36 F36 178.9(2)
C1 C31 C36 F36 3.6(4)
C32 C31 C36 C35 -2.1(4)
C1 C31 C36 C35 -177.3(3)
C46 N41 C42 C43 57.9(5)
C48 N41 C42 C43 -64.7(5)
N41 C42 C43 C44 5.2(6)
C42 C43 C44 C45 -63.4(5)
C42 C43 C44 C47 57.1(5)
C47 C44 C45 C46 -58.7(6)
C43 C44 C45 C46 58.6(5)
C48 N41 C46 C45 57.7(5)
C42 N41 C46 C45 -63.5(5)
C44 C45 C46 N41 3.4(6)
C45 C44 C47 C48 53.0(7)
C43 C44 C47 C48 -65.0(6)
C46 N41 C48 C47 -63.5(6)
C42 N41 C48 C47 58.2(6)
C44 C47 C48 N41 6.8(8)
C56 C51 C52 C53 0.0
C51 C52 C53 C54 0.0
C52 C53 C54 C55 0.0
C53 C54 C55 C56 0.0
C54 C55 C56 C51 0.0
C54 C55 C56 C57 -175.0
C52 C51 C56 C55 0.0
C52 C51 C56 C57 175.8
